data_1529039
loop_
_publ_author_name
'Yonesaki, Y.'
'Takei, T.'
'Kinomura, N.'
'Kumada, N.'

_publ_section_title
;
 Crystal structure of Eu(2+)-doped M3 Mg Si2 O8 (M: Ba, Sr, Ca) compounds
 and their emission properties
;
_journal_name_full 'Journal of Solid State Chemistry'
_journal_page_first 547
_journal_page_last 554
_journal_volume 182
_journal_year 2009
_chemical_formula_sum 'Ba Ca Mg O8 Si2 Sr'
_chemical_name_systematic '(Ba Sr Ca) Mg (Si2 O8)'
_space_group_IT_number 164
_symmetry_space_group_name_Hall '-P 3 2"'
_symmetry_space_group_name_H-M 'P -3 m 1'
_cell_angle_alpha 90
_cell_angle_beta 90
_cell_angle_gamma 120
_cell_formula_units_Z 1
_cell_length_a 5.4647
_cell_length_b 5.4647
_cell_length_c 6.9105
_cell_volume 178.720
_citation_journal_id_ASTM JSSCBI
_cod_data_source_file Yonesaki_JSSCBI_2009_1688.cif
_cod_data_source_block Ba1Ca1Mg1O8Si2Sr1
_cod_original_cell_volume 178.7198
_cod_original_formula_sum 'Ba1 Ca1 Mg1 O8 Si2 Sr1'
_cod_database_code 1529039

loop_
_symmetry_equiv_pos_as_xyz
x,y,z
-y,x-y,z
-x+y,-x,z
y,x,-z
-x,-x+y,-z
x-y,-y,-z
-x,-y,-z
y,-x+y,-z
x-y,x,-z
-y,-x,z
x,x-y,z
-x+y,y,z

loop_
_atom_site_label
_atom_site_type_symbol
_atom_site_fract_x
_atom_site_fract_y
_atom_site_fract_z
_atom_site_occupancy
_atom_site_U_iso_or_equiv
Ca1 Ca+2 0 0 0 0.02 0.0
O1 O-2 0.6667 0.3333 0.001 1 0.0
O2 O-2 0.1779 0.3558 0.6799 1 0.0
Sr1 Sr+2 0 0 0 0.04 0.0
Mg1 Mg+2 0 0 0.5 1 0.0
Sr2 Sr+2 0.6667 0.3333 0.66 0.48 0.0
Ca2 Ca+2 0.6667 0.3333 0.66 0.49 0.0
Ba2 Ba+2 0.6667 0.3333 0.66 0.03 0.0
Ba1 Ba+2 0 0 0 0.94 0.0
Si1 Si+4 0.6667 0.3333 0.2253 1 0.0
